data_7235109
loop_
_publ_author_name
'Xiong, Ying'
'Fan, Yan-Zhong'
'Wei, Zhang-Wen'
'Chen, Cheng-Xia'
'Chen, Sha'
'Wang, Dawei'
'Barboiu, Mihail'
'Jiang, Ji-Jun'
'Su, Cheng-Yong'

_publ_section_title
;
 Unusual adsorption behaviours and responsive structural dynamics via
 selective gate effects of an hourglass porous metal--organic framework
;
_journal_issue 64
_journal_name_full 'RSC Advances'
_journal_page_first 37222
_journal_paper_doi 10.1039/C9RA07301A
_journal_volume 9
_journal_year 2019
_chemical_formula_moiety 'C13.81 H7.9 Cu N2 O5, 3.5(O), 0.5(C O)'
_chemical_formula_sum 'C14.31 H7.91 Cu N2 O9'
_chemical_formula_weight 415.38
_space_group_crystal_system trigonal
_space_group_IT_number 167
_space_group_name_Hall '-R 3 2"c'
_space_group_name_H-M_alt 'R -3 c :H'
_atom_sites_solution_hydrogens geom
_atom_sites_solution_primary direct
_audit_creation_date 2014-01-16
_audit_creation_method
;
Olex2 1.2
(compiled 2013.12.10 svn.r2850 for OlexSys, GUI svn.r4736)
;
_audit_update_record
;
2018-08-31 deposited with the CCDC.	2019-10-14 downloaded from the CCDC.
;
_cell_angle_alpha 90
_cell_angle_beta 90
_cell_angle_gamma 120
_cell_formula_units_Z 36
_cell_length_a 18.3138(2)
_cell_length_b 18.3138(2)
_cell_length_c 69.7479(13)
_cell_measurement_reflns_used 1219
_cell_measurement_temperature 150(2)
_cell_measurement_theta_max 62.3068
_cell_measurement_theta_min 3.0217
_cell_volume 20259.0(5)
_computing_molecular_graphics 'Olex2 (Dolomanov et al., 2009)'
_computing_publication_material 'Olex2 (Dolomanov et al., 2009)'
_computing_structure_refinement 'XL (Sheldrick, 2008)'
_computing_structure_solution 'ShelXS (Sheldrick, 2008)'
_diffrn_ambient_temperature 150.15
_diffrn_measured_fraction_theta_full 0.876
_diffrn_measured_fraction_theta_max 0.992
_diffrn_measurement_device_type 'multiwire proportional'
_diffrn_measurement_method 'phi and omega scans'
_diffrn_radiation_monochromator graphite
_diffrn_radiation_type CuK\a
_diffrn_radiation_wavelength 1.54178
_diffrn_reflns_av_R_equivalents 0.0237
_diffrn_reflns_av_unetI/netI 0.0172
_diffrn_reflns_Laue_measured_fraction_full 0.876
_diffrn_reflns_Laue_measured_fraction_max 0.992
_diffrn_reflns_limit_h_max 20
_diffrn_reflns_limit_h_min -13
_diffrn_reflns_limit_k_max 18
_diffrn_reflns_limit_k_min -20
_diffrn_reflns_limit_l_max 79
_diffrn_reflns_limit_l_min -73
_diffrn_reflns_number 17937
_diffrn_reflns_point_group_measured_fraction_full 0.876
_diffrn_reflns_point_group_measured_fraction_max 0.992
_diffrn_reflns_theta_full 67.679
_diffrn_reflns_theta_max 62.446
_diffrn_reflns_theta_min 3.061
_exptl_absorpt_coefficient_mu 1.749
_exptl_absorpt_correction_type none
_exptl_crystal_density_diffrn 1.226
_exptl_crystal_description block
_exptl_crystal_F_000 7514
_exptl_crystal_size_max 0.2
_exptl_crystal_size_mid 0.2
_exptl_crystal_size_min 0.02
_refine_diff_density_max 1.059
_refine_diff_density_min -0.687
_refine_diff_density_rms 0.169
_refine_ls_extinction_method none
_refine_ls_goodness_of_fit_ref 1.108
_refine_ls_hydrogen_treatment constr
_refine_ls_matrix_type full
_refine_ls_number_parameters 274
_refine_ls_number_reflns 3570
_refine_ls_number_restraints 17
_refine_ls_restrained_S_all 1.118
_refine_ls_R_factor_all 0.0812
_refine_ls_R_factor_gt 0.0787
_refine_ls_shift/su_max 0.022
_refine_ls_shift/su_mean 0.002
_refine_ls_structure_factor_coef Fsqd
_refine_ls_weighting_details
;
 w=1/[\s^2^(Fo^2^)+(0.1556P)^2^+115.6297P]
 where P=(Fo^2^+2Fc^2^)/3
;
_refine_ls_weighting_scheme calc
_refine_ls_wR_factor_gt 0.2366
_refine_ls_wR_factor_ref 0.2405
_reflns_Friedel_coverage 0.000
_reflns_number_gt 3338
_reflns_number_total 3570
_reflns_threshold_expression 'I > 2\s(I)'
_cod_data_source_file c9ra07301a2.cif
_cod_data_source_block 1
_cod_original_cell_volume 20259.0(6)
_cod_original_sg_symbol_H-M 'R -3 c'
_cod_database_code 7235109
_shelxl_version_number 2013-2
_shelx_space_group_comment
;
The symmetry employed for this shelxl refinement is uniquely defined
by the following loop, which should always be used as a source of
symmetry information in preference to the above space-group names.
They are only intended as comments.
;
_shelx_estimated_absorpt_t_max 0.966
_shelx_estimated_absorpt_t_min 0.721
_olex2_refinement_description
;
1. Fixed Uiso
 At 1.2 times of:
  All C(H) groups, All C(H,H) groups, All N(H,H) groups
2. Restrained planarity
 N4, C5B, C4B, C3B, C2A, C1B, C6B
 with sigma of 0.02
 N2, C6B, C4B, O1B
 with sigma of 0.02
 C7, N2, C6A, O1A, C4A
 with sigma of 0.02
 C4A, C6A, C5A, N4, C1B, C2B, C3A
 with sigma of 0.02
 C5B, C4B, C3B, C2A, C1B, N4, C6B
 with sigma of 0.02
 C7, N2, C6B, C4B, O1B
 with sigma of 0.02
3. Others
 Fixed Sof: O1A(0.5) O1B(0.5) O3W(0.5) H2a(0.5) H2b(0.5) H1Ba(0.5) C2A(0.5)
 H2Aa(0.5) H2Ba(0.5) C3A(0.5) H3A(0.5) C3B(0.5) H3B(0.5) C4A(0.5) C4B(0.5)
 C5A(0.5) H5A(0.5) C5B(0.5) H5B(0.5) C6A(0.5) C6B(0.5) C1(0.5) O1(0.5)
4.a Aromatic/amide H refined with riding coordinates:
 N2(H2a), N2(H2b), C1B(H1Ba), C1B(H1B), C2A(H2Aa), C2B(H2Ba), C3A(H3A),
 C3B(H3B), C5A(H5A), C5B(H5B), C8(H8), C10(H10), C12(H12)
;

loop_
_space_group_symop_operation_xyz
'x, y, z'
'-y, x-y, z'
'-x+y, -x, z'
'y, x, -z+1/2'
'-x, -x+y, -z+1/2'
'x-y, -y, -z+1/2'
'x+2/3, y+1/3, z+1/3'
'-y+2/3, x-y+1/3, z+1/3'
'-x+y+2/3, -x+1/3, z+1/3'
'y+2/3, x+1/3, -z+5/6'
'-x+2/3, -x+y+1/3, -z+5/6'
'x-y+2/3, -y+1/3, -z+5/6'
'x+1/3, y+2/3, z+2/3'
'-y+1/3, x-y+2/3, z+2/3'
'-x+y+1/3, -x+2/3, z+2/3'
'y+1/3, x+2/3, -z+7/6'
'-x+1/3, -x+y+2/3, -z+7/6'
'x-y+1/3, -y+2/3, -z+7/6'
'-x, -y, -z'
'y, -x+y, -z'
'x-y, x, -z'
'-y, -x, z-1/2'
'x, x-y, z-1/2'
'-x+y, y, z-1/2'
'-x+2/3, -y+1/3, -z+1/3'
'y+2/3, -x+y+1/3, -z+1/3'
'x-y+2/3, x+1/3, -z+1/3'
'-y+2/3, -x+1/3, z-1/6'
'x+2/3, x-y+1/3, z-1/6'
'-x+y+2/3, y+1/3, z-1/6'
'-x+1/3, -y+2/3, -z+2/3'
'y+1/3, -x+y+2/3, -z+2/3'
'x-y+1/3, x+2/3, -z+2/3'
'-y+1/3, -x+2/3, z+1/6'
'x+1/3, x-y+2/3, z+1/6'
'-x+y+1/3, y+2/3, z+1/6'

loop_
_atom_site_label
_atom_site_type_symbol
_atom_site_fract_x
_atom_site_fract_y
_atom_site_fract_z
_atom_site_U_iso_or_equiv
_atom_site_adp_type
_atom_site_occupancy
_atom_site_site_symmetry_order
_atom_site_calc_flag
_atom_site_refinement_flags_posn
_atom_site_refinement_flags_occupancy
_atom_site_disorder_assembly
_atom_site_disorder_group
Cu1 Cu 0.38355(3) 0.21116(4) -0.06809(2) 0.0347(3) Uani 1 1 d . . . .
O1A O 0.3862(7) 0.1132(5) 0.00848(11) 0.083(3) Uani 0.5 1 d . P A 1
O1B O 0.4404(11) 0.3436(11) 0.02046(19) 0.146(6) Uani 0.5 1 d . P B 2
O1W O 0.643(3) 0.412(3) 0.0329(5) 0.60(2) Uiso 1 1 d . . . .
O2W O 0.050(2) 0.593(2) 0.0501(4) 0.53(2) Uiso 1 1 d . . . .
O3 O 0.2099(3) 0.3094(2) 0.05768(5) 0.0619(11) Uani 1 1 d . . . .
O3W O 0.4113(7) 0.3932(7) 0.01473(15) 0.086(3) Uiso 0.5 1 d . P C 1
O4 O 0.1708(3) 0.2266(2) 0.08350(6) 0.0638(11) Uani 1 1 d . . . .
O4W O 0.552(2) 0.505(2) 0.0562(5) 0.56(2) Uiso 1 1 d . . . .
O5 O 0.2477(2) -0.0561(2) 0.05885(5) 0.0497(8) Uani 1 1 d . . . .
O6 O 0.2024(2) -0.0181(2) 0.08459(5) 0.0498(8) Uani 1 1 d . . . .
N2 N 0.3761(3) 0.2152(4) 0.01846(9) 0.102(3) Uani 1 1 d . . . .
H2A H 0.3910 0.2680 0.0160 0.123 Uiso 0.5 1 calc R P D 1
H2B H 0.3663 0.1692 0.0123 0.123 Uiso 0.5 1 calc R P D 2
N4 N 0.4601(2) 0.2579(2) -0.04250(5) 0.0409(9) Uani 1 1 d . . . .
C1B C 0.5322(3) 0.3305(3) -0.04218(7) 0.0536(13) Uani 1 1 d . . . .
H1BA H 0.5592 0.3514 -0.0542 0.064 Uiso 0.5 1 calc R P E 2
H1B H 0.5590 0.3599 -0.0536 0.064 Uiso 0.40(11) 1 calc R . E 1
C2A C 0.5713(11) 0.3778(12) -0.0268(3) 0.065(6) Uani 0.5 1 d . P B 2
H2AA H 0.6255 0.4262 -0.0282 0.078 Uiso 0.5 1 calc R P B 2
C2B C 0.568(2) 0.363(2) -0.0234(5) 0.040(8) Uiso 0.31(3) 1 d . . A 1
H2BA H 0.6193 0.4150 -0.0226 0.049 Uiso 0.5 1 calc R P A 1
C3A C 0.5314(10) 0.3214(9) -0.0070(2) 0.046(3) Uani 0.5 1 d . P A 1
H3A H 0.5554 0.3445 0.0051 0.056 Uiso 0.5 1 calc R P A 1
C3B C 0.5385(13) 0.3597(12) -0.0108(4) 0.086(6) Uani 0.5 1 d . P B 2
H3B H 0.5666 0.3960 -0.0003 0.103 Uiso 0.5 1 calc R P B 2
C4A C 0.4561(5) 0.2426(5) -0.00849(12) 0.0318(18) Uani 0.5 1 d . P A 1
C4B C 0.4685(10) 0.2941(10) -0.00813(16) 0.073(4) Uani 0.5 1 d . P B 2
C5A C 0.4212(7) 0.2108(8) -0.0267(3) 0.037(3) Uani 0.5 1 d . P A 1
H5A H 0.3715 0.1574 -0.0280 0.044 Uiso 0.5 1 calc R P A 1
C5B C 0.4298(10) 0.2429(9) -0.0249(4) 0.071(6) Uani 0.5 1 d . P B 2
H5B H 0.3769 0.1932 -0.0231 0.085 Uiso 0.5 1 calc R P B 2
C6A C 0.4041(6) 0.1845(6) 0.00714(13) 0.054(3) Uani 0.5 1 d . P A 1
C6B C 0.4197(9) 0.2631(14) 0.0094(2) 0.180(15) Uani 0.5 1 d . P B 2
C7 C 0.3245(4) 0.1821(4) 0.03470(9) 0.0711(18) Uani 1 1 d . . . .
C8 C 0.2897(4) 0.2279(4) 0.04241(9) 0.0715(18) Uani 1 1 d . . . .
H8 H 0.3002 0.2790 0.0365 0.086 Uiso 1 1 calc R . . .
C9 C 0.2396(4) 0.1993(3) 0.05869(8) 0.0567(13) Uani 1 1 d . . . .
C10 C 0.2232(3) 0.1234(3) 0.06707(7) 0.0486(11) Uani 1 1 d . . . .
H10 H 0.1898 0.1040 0.0784 0.058 Uiso 1 1 calc R . . .
C11 C 0.2551(3) 0.0765(3) 0.05908(7) 0.0475(11) Uani 1 1 d . . . .
C12 C 0.3064(4) 0.1053(4) 0.04274(8) 0.0594(14) Uani 1 1 d . . . .
H12 H 0.3285 0.0730 0.0372 0.071 Uiso 1 1 calc R . . .
C13 C 0.2043(3) 0.2487(3) 0.06730(7) 0.0499(12) Uani 1 1 d . . . .
C14 C 0.2335(3) -0.0061(3) 0.06805(6) 0.0399(10) Uani 1 1 d . . . .
C1 C 0.4425(14) 0.4794(15) 0.0023(3) 0.118(6) Uiso 0.5 1 d . P C 1
O1 O 0.363(2) 0.063(2) -0.0026(5) 0.282(15) Uiso 0.5 1 d . P F 2

loop_
_atom_site_aniso_label
_atom_site_aniso_U_11
_atom_site_aniso_U_22
_atom_site_aniso_U_33
_atom_site_aniso_U_23
_atom_site_aniso_U_13
_atom_site_aniso_U_12
Cu1 0.0274(4) 0.0342(4) 0.0373(5) -0.0011(2) -0.0044(2) 0.0115(3)
O1A 0.159(10) 0.057(5) 0.058(4) 0.018(4) 0.048(5) 0.071(6)
O1B 0.164(14) 0.152(13) 0.091(8) 0.011(9) 0.040(9) 0.056(11)
O3 0.088(3) 0.058(2) 0.064(2) 0.0227(18) 0.028(2) 0.055(2)
O4 0.088(3) 0.053(2) 0.070(2) 0.0244(18) 0.033(2) 0.051(2)
O5 0.068(2) 0.0481(18) 0.0466(17) 0.0100(15) 0.0173(15) 0.0393(17)
O6 0.073(2) 0.0470(19) 0.0431(18) 0.0089(14) 0.0157(16) 0.0408(17)
N2 0.126(5) 0.111(5) 0.120(5) 0.084(4) 0.087(5) 0.096(4)
N4 0.0321(18) 0.050(2) 0.0320(18) 0.0022(15) -0.0011(15) 0.0142(17)
C1B 0.040(3) 0.055(3) 0.046(3) 0.002(2) -0.005(2) 0.009(2)
C2A 0.056(8) 0.050(10) 0.053(12) -0.012(8) -0.029(7) 0.000(7)
C3A 0.052(8) 0.063(9) 0.036(6) -0.012(6) -0.013(5) 0.037(8)
C3B 0.068(10) 0.100(17) 0.089(16) -0.042(14) -0.032(10) 0.041(12)
C4A 0.037(4) 0.035(5) 0.031(4) 0.003(4) 0.006(3) 0.024(4)
C4B 0.097(12) 0.089(11) 0.031(5) -0.009(7) 0.001(6) 0.046(11)
C5A 0.022(6) 0.031(8) 0.030(6) 0.002(7) -0.002(5) -0.006(6)
C5B 0.033(7) 0.056(13) 0.059(10) 0.004(11) -0.011(5) -0.027(7)
C6A 0.073(7) 0.067(7) 0.042(6) 0.015(5) 0.015(5) 0.050(6)
C6B 0.085(13) 0.26(3) 0.068(11) -0.040(17) 0.004(9) -0.009(17)
C7 0.089(4) 0.071(4) 0.077(4) 0.034(3) 0.043(4) 0.059(4)
C8 0.087(4) 0.067(4) 0.085(4) 0.039(3) 0.044(3) 0.057(3)
C9 0.064(3) 0.049(3) 0.069(3) 0.018(2) 0.021(3) 0.038(3)
C10 0.056(3) 0.049(3) 0.050(3) 0.012(2) 0.013(2) 0.033(2)
C11 0.055(3) 0.049(3) 0.052(3) 0.012(2) 0.011(2) 0.037(2)
C12 0.076(4) 0.063(3) 0.062(3) 0.024(3) 0.028(3) 0.052(3)
C13 0.056(3) 0.045(3) 0.058(3) 0.012(2) 0.014(2) 0.032(2)
C14 0.041(2) 0.045(2) 0.043(2) 0.0070(19) 0.0032(18) 0.029(2)

loop_
_atom_type_symbol
_atom_type_description
_atom_type_scat_dispersion_real
_atom_type_scat_dispersion_imag
_atom_type_scat_source
C C 0.0180 0.0090 'International Tables Vol C Tables 4.2.6.8 and 6.1.1.4'
Cu Cu -1.9650 0.5890 'International Tables Vol C Tables 4.2.6.8 and 6.1.1.4'
N N 0.0310 0.0180 'International Tables Vol C Tables 4.2.6.8 and 6.1.1.4'
O O 0.0490 0.0320 'International Tables Vol C Tables 4.2.6.8 and 6.1.1.4'
H H 0.0000 0.0000 'International Tables Vol C Tables 4.2.6.8 and 6.1.1.4'

loop_
_geom_angle_atom_site_label_1
_geom_angle_atom_site_label_2
_geom_angle_atom_site_label_3
_geom_angle
_geom_angle_site_symmetry_1
_geom_angle_site_symmetry_3
O3 Cu1 Cu1 86.34(10) 20 11_554
O3 Cu1 O4 88.4(2) 20 28
O3 Cu1 O5 89.35(18) 20 21
O3 Cu1 N4 94.70(14) 20 .
O4 Cu1 Cu1 81.14(10) 28 11_554
O4 Cu1 O5 164.08(14) 28 21
O4 Cu1 N4 103.63(14) 28 .
O5 Cu1 Cu1 82.99(9) 21 11_554
O5 Cu1 N4 92.27(13) 21 .
O6 Cu1 Cu1 84.46(9) 30 11_554
O6 Cu1 O3 170.76(14) 30 20
O6 Cu1 O4 89.42(18) 30 28
O6 Cu1 O5 90.29(16) 30 21
O6 Cu1 N4 94.54(13) 30 .
N4 Cu1 Cu1 175.14(10) . 11_554
C13 O3 Cu1 121.1(3) . 21
C13 O4 Cu1 126.0(3) . 34
C14 O5 Cu1 122.4(3) . 20
C14 O6 Cu1 123.9(3) . 36_545
C6A N2 H2A 114.0 . .
C6A N2 C7 132.1(7) . .
C6B N2 H2B 102.1 . .
C6B N2 C7 155.8(13) . .
C7 N2 H2A 114.0 . .
C7 N2 H2B 102.1 . .
C1B N4 Cu1 122.3(3) . .
C1B N4 C5A 124.5(6) . .
C5A N4 Cu1 112.7(6) . .
C5B N4 Cu1 124.3(7) . .
C5B N4 C1B 107.4(8) . .
N4 C1B H1BA 116.4 . .
N4 C1B H1B 121.8 . .
N4 C1B C2A 127.1(11) . .
N4 C1B C2B 116.4(15) . .
C2A C1B H1BA 116.4 . .
C2B C1B H1B 121.8 . .
C1B C2A H2AA 119.3 . .
C3B C2A C1B 121.4(18) . .
C3B C2A H2AA 119.3 . .
C1B C2B H2BA 118.7 . .
C3A C2B C1B 123(3) . .
C3A C2B H2BA 118.7 . .
C2B C3A H3A 121.0 . .
C2B C3A C4A 118(2) . .
C4A C3A H3A 121.0 . .
C2A C3B H3B 119.3 . .
C2A C3B C4B 121(2) . .
C4B C3B H3B 119.3 . .
C3A C4A C6A 128.7(9) . .
C5A C4A C3A 119.6(11) . .
C5A C4A C6A 111.7(9) . .
C3B C4B C5B 115.6(17) . .
C3B C4B C6B 129.4(17) . .
C5B C4B C6B 115.0(16) . .
N4 C5A C4A 118.8(9) . .
N4 C5A H5A 120.6 . .
C4A C5A H5A 120.6 . .
N4 C5B C4B 126.9(15) . .
N4 C5B H5B 116.5 . .
C4B C5B H5B 116.5 . .
O1A C6A N2 120.7(10) . .
O1A C6A C4A 125.0(8) . .
N2 C6A C4A 114.2(7) . .
N2 C6B O1B 102.5(15) . .
N2 C6B C4B 153.6(19) . .
C4B C6B O1B 103.9(14) . .
C8 C7 N2 117.7(5) . .
C8 C7 C12 120.2(5) . .
C12 C7 N2 122.0(5) . .
C7 C8 H8 119.8 . .
C9 C8 C7 120.4(5) . .
C9 C8 H8 119.8 . .
C8 C9 C10 119.4(5) . .
C8 C9 C13 120.8(4) . .
C10 C9 C13 119.8(5) . .
C9 C10 H10 119.8 . .
C11 C10 C9 120.4(5) . .
C11 C10 H10 119.8 . .
C10 C11 C12 120.5(4) . .
C10 C11 C14 118.8(4) . .
C12 C11 C14 120.7(4) . .
C7 C12 C11 119.0(5) . .
C7 C12 H12 120.5 . .
C11 C12 H12 120.5 . .
O3 C13 C9 117.2(4) . .
O4 C13 O3 125.3(5) . .
O4 C13 C9 117.5(4) . .
O5 C14 O6 125.9(4) . .
O5 C14 C11 118.7(4) . .
O6 C14 C11 115.4(4) . .

loop_
_geom_bond_atom_site_label_1
_geom_bond_atom_site_label_2
_geom_bond_distance
_geom_bond_site_symmetry_2
Cu1 Cu1 2.6570(11) 11_554
Cu1 O3 1.944(3) 20
Cu1 O4 1.973(4) 28
Cu1 O5 1.993(3) 21
Cu1 O6 1.927(3) 30
Cu1 N4 2.164(4) .
O1A C6A 1.179(12) .
O1B C6B 1.54(3) .
O3 Cu1 1.944(3) 21
O3 C13 1.257(6) .
O3W C1 1.64(2) .
O4 Cu1 1.973(4) 34
O4 C13 1.252(6) .
O5 Cu1 1.993(3) 20
O5 C14 1.247(5) .
O6 Cu1 1.927(3) 36_545
O6 C14 1.256(5) .
N2 H2A 0.8800 .
N2 H2B 0.8800 .
N2 C6A 1.221(11) .
N2 C6B 1.05(2) .
N2 C7 1.403(8) .
N4 C1B 1.326(6) .
N4 C5A 1.36(2) .
N4 C5B 1.32(3) .
C1B H1BA 0.9500 .
C1B H1B 0.9500 .
C1B C2A 1.34(2) .
C1B C2B 1.45(4) .
C2A H2AA 0.9500 .
C2A C3B 1.23(3) .
C2B H2BA 0.9500 .
C2B C3A 1.35(4) .
C3A H3A 0.9500 .
C3A C4A 1.416(18) .
C3B H3B 0.9500 .
C3B C4B 1.26(3) .
C4A C5A 1.41(2) .
C4A C6A 1.488(14) .
C4B C5B 1.45(3) .
C4B C6B 1.45(2) .
C5A H5A 0.9500 .
C5B H5B 0.9500 .
C7 C8 1.390(8) .
C7 C12 1.392(7) .
C8 H8 0.9500 .
C8 C9 1.387(8) .
C9 C10 1.395(7) .
C9 C13 1.477(7) .
C10 H10 0.9500 .
C10 C11 1.376(7) .
C11 C12 1.401(7) .
C11 C14 1.496(6) .
C12 H12 0.9500 .

loop_
_geom_torsion_atom_site_label_1
_geom_torsion_atom_site_label_2
_geom_torsion_atom_site_label_3
_geom_torsion_atom_site_label_4
_geom_torsion
_geom_torsion_site_symmetry_1
Cu1 O3 C13 O4 4.4(8) 21
Cu1 O3 C13 C9 -176.1(4) 21
Cu1 O4 C13 O3 -2.5(9) 34
Cu1 O4 C13 C9 178.0(4) 34
Cu1 O5 C14 O6 6.7(7) 20
Cu1 O5 C14 C11 -173.7(3) 20
Cu1 O6 C14 O5 -5.4(7) 36_545
Cu1 O6 C14 C11 175.0(3) 36_545
Cu1 N4 C1B C2A 158.1(7) .
Cu1 N4 C1B C2B 167.5(7) .
Cu1 N4 C5A C4A -167.8(4) .
Cu1 N4 C5B C4B -154.7(4) .
N2 C7 C8 C9 -178.7(6) .
N2 C7 C12 C11 179.4(5) .
N4 C1B C2A C3B -5.7(12) .
N4 C1B C2B C3A 0.8(13) .
C1B N4 C5A C4A 4.2(9) .
C1B N4 C5B C4B -1.8(4) .
C1B C2A C3B C4B 3.1(10) .
C1B C2B C3A C4A 1.6(14) .
C2A C1B C2B C3A 146(7) .
C2A C3B C4B C5B -0.6(5) .
C2A C3B C4B C6B -179.0(7) .
C2B C1B C2A C3B -45(6) .
C2B C3A C4A C5A -1.2(10) .
C2B C3A C4A C6A 179.3(6) .
C3A C4A C5A N4 -1.5(6) .
C3A C4A C6A O1A -123.6(9) .
C3A C4A C6A N2 60.3(7) .
C3B C4B C5B N4 0.0(3) .
C3B C4B C6B O1B 31.7(8) .
C3B C4B C6B N2 -152.0(10) .
C5A N4 C1B C2A -13.1(9) .
C5A N4 C1B C2B -3.7(10) .
C5A N4 C5B C4B 139(2) .
C5A C4A C6A O1A 56.9(8) .
C5A C4A C6A N2 -119.2(6) .
C5B N4 C1B C2A 4.6(8) .
C5B N4 C1B C2B 14.0(7) .
C5B N4 C5A C4A -43.0(17) .
C5B C4B C6B O1B -146.7(7) .
C5B C4B C6B N2 29.5(11) .
C6A N2 C6B O1B -162.2(7) .
C6A N2 C6B C4B 21.6(10) .
C6A N2 C7 C8 -167.3(8) .
C6A N2 C7 C12 11.1(9) .
C6A C4A C5A N4 178.1(4) .
C6B N2 C6A O1A 174.5(9) .
C6B N2 C6A C4A -9.3(7) .
C6B N2 C7 C8 32.2(12) .
C6B N2 C7 C12 -149.3(11) .
C6B C4B C5B N4 178.7(4) .
C7 N2 C6A O1A 2.8(8) .
C7 N2 C6A C4A 179.1(5) .
C7 N2 C6B O1B 2.6(10) .
C7 N2 C6B C4B -173.7(9) .
C7 C8 C9 C10 -1.1(11) .
C7 C8 C9 C13 178.2(6) .
C8 C7 C12 C11 -2.2(11) .
C8 C9 C10 C11 -1.2(9) .
C8 C9 C13 O3 11.3(9) .
C8 C9 C13 O4 -169.2(6) .
C9 C10 C11 C12 1.8(9) .
C9 C10 C11 C14 -177.7(5) .
C10 C9 C13 O3 -169.4(6) .
C10 C9 C13 O4 10.1(8) .
C10 C11 C12 C7 -0.1(9) .
C10 C11 C14 O5 165.8(5) .
C10 C11 C14 O6 -14.6(7) .
C12 C7 C8 C9 2.9(11) .
C12 C11 C14 O5 -13.7(8) .
C12 C11 C14 O6 165.9(5) .
C13 C9 C10 C11 179.5(5) .
C14 C11 C12 C7 179.4(5) .

loop_
_platon_squeeze_void_nr
_platon_squeeze_void_average_x
_platon_squeeze_void_average_y
_platon_squeeze_void_average_z
_platon_squeeze_void_volume
_platon_squeeze_void_count_electrons
_platon_squeeze_void_content
1 -0.066 -0.062 -0.002 6963 2005 ' '
